data_4350690
loop_
_publ_author_name
'Haslinger, Stefan'
'K\"uck, Jens W'
'Hahn, Eva M.'
'Cokoja, Mirza'
'P\"othig, Alexander'
'Basset, Jean-Marie'
'K\"uhn, Fritz E'

_publ_section_title
;
 Making oxidation potentials predictable: coordination of additives
 applied to the electronic fine tuning of an iron(II) complex.
;
_journal_issue 21
_journal_name_full 'Inorganic chemistry'
_journal_page_first 11573
_journal_page_last 11583
_journal_paper_doi 10.1021/ic501613a
_journal_volume 53
_journal_year 2014
_chemical_formula_moiety 'C31 H34 Fe N10, 2(F6 P), 2(C2 H3 N)'
_chemical_formula_sum 'C35 H40 F12 Fe N12 P2'
_chemical_formula_weight 974.58
_space_group_IT_number 60
_space_group_name_Hall '-P 2n 2ab'
_space_group_name_H-M_alt 'P b c n'
_symmetry_cell_setting orthorhombic
_symmetry_Int_Tables_number 60
_symmetry_space_group_name_Hall '-P 2n 2ab'
_symmetry_space_group_name_H-M 'P b c n'
_atom_sites_solution_hydrogens geom
_atom_sites_solution_primary direct
_atom_sites_solution_secondary difmap
_cell_angle_alpha 90
_cell_angle_beta 90
_cell_angle_gamma 90
_cell_formula_units_Z 4
_cell_length_a 7.9824(5)
_cell_length_b 21.9479(8)
_cell_length_c 23.6689(11)
_cell_measurement_reflns_used 9904
_cell_measurement_temperature 123
_cell_measurement_theta_max 27.4100
_cell_measurement_theta_min 2.7119
_cell_volume 4146.7(4)
_computing_cell_refinement 'SAINT (Bruker, 2008b)'
_computing_data_collection 'APEX II Control Software (Bruker, 2008a)'
_computing_data_reduction 'SAINT (Bruker, 2008b)'
_computing_molecular_graphics 'PLATON (Spek, 2011)'
_computing_publication_material 'PLATON (Spek, 2011), enCIFer (Allen, 2004)'
_computing_structure_refinement 'SHELXL97 (Sheldrick, 2008), SHELXLE (Huebschle, 2011)'
_computing_structure_solution 'SHELXS97 (Sheldrick, 2008)'
_diffrn_ambient_temperature 123
_diffrn_detector ' CCD plate '
_diffrn_detector_area_resol_mean 16
_diffrn_measured_fraction_theta_full 0.990
_diffrn_measured_fraction_theta_max 0.990
_diffrn_measurement_device ' \k-geometry diffractometer '
_diffrn_measurement_device_type ' Bruker APEX-II CCD '
_diffrn_measurement_method ' phi- and omega-rotation '
_diffrn_radiation_monochromator 'MONTEL optic'
_diffrn_radiation_probe x-ray
_diffrn_radiation_source 'rotating anode FR591'
_diffrn_radiation_type MoK\a
_diffrn_radiation_wavelength 0.71073
_diffrn_reflns_av_R_equivalents 0.0399
_diffrn_reflns_av_sigmaI/netI 0.0196
_diffrn_reflns_limit_h_max 9
_diffrn_reflns_limit_h_min -9
_diffrn_reflns_limit_k_max 25
_diffrn_reflns_limit_k_min -24
_diffrn_reflns_limit_l_max 28
_diffrn_reflns_limit_l_min -28
_diffrn_reflns_number 40081
_diffrn_reflns_reduction_process
;
;
_diffrn_reflns_theta_full 25.41
_diffrn_reflns_theta_max 25.41
_diffrn_reflns_theta_min 1.72
_exptl_absorpt_coefficient_mu 0.539
_exptl_absorpt_correction_T_max 0.960
_exptl_absorpt_correction_T_min 0.823
_exptl_absorpt_correction_type multi-scan
_exptl_absorpt_process_details 'SADABS, Bruker, 2008b'
_exptl_crystal_colour red
_exptl_crystal_density_diffrn 1.561
_exptl_crystal_density_method 'Not Measured'
_exptl_crystal_description block
_exptl_crystal_F_000 1992
_exptl_crystal_size_max 0.380
_exptl_crystal_size_mid 0.170
_exptl_crystal_size_min 0.080
_refine_diff_density_max 1.571
_refine_diff_density_min -0.535
_refine_diff_density_rms 0.079
_refine_ls_extinction_method none
_refine_ls_goodness_of_fit_ref 1.187
_refine_ls_hydrogen_treatment constr
_refine_ls_matrix_type full
_refine_ls_number_parameters 321
_refine_ls_number_reflns 3794
_refine_ls_number_restraints 48
_refine_ls_restrained_S_all 1.213
_refine_ls_R_factor_all 0.0642
_refine_ls_R_factor_gt 0.0591
_refine_ls_shift/su_max 0.000
_refine_ls_shift/su_mean 0.000
_refine_ls_structure_factor_coef Fsqd
_refine_ls_weighting_details 'calc w=1/[\s^2^(Fo^2^)+(0.0430P)^2^+11.1477P] where P=(Fo^2^+2Fc^2^)/3'
_refine_ls_weighting_scheme calc
_refine_ls_wR_factor_gt 0.1365
_refine_ls_wR_factor_ref 0.1390
_reflns_number_gt 3480
_reflns_number_total 3794
_reflns_threshold_expression I>2\s(I)
_cod_data_source_file ic501613a_si_003.cif
_cod_data_source_block compound_4
_cod_depositor_comments
;
The following automatic conversions were performed:

data item '_symmetry_cell_setting' value 'Orthorhombic' was changed
to 'orthorhombic' in accordance with the
/home/saulius/struct/COD-crude-data/automatic-downloads/DataCite-retrospective/ACS/depositions/lib/dictionaries/cif_core.dic
dictionary named 'cif_core.dic' version 2.4.2 last updated on
2011-04-26.

Automatic conversion script
Id: cif_fix_values 6909 2019-04-08 15:41:33Z antanas 
;
_cod_database_code 4350690

loop_
_symmetry_equiv_pos_site_id
_symmetry_equiv_pos_as_xyz
1 x,y,z
2 1/2-x,1/2-y,1/2+z
3 1/2+x,1/2-y,-z
4 -x,y,1/2-z
5 -x,-y,-z
6 1/2+x,1/2+y,1/2-z
7 1/2-x,1/2+y,z
8 x,-y,1/2+z

loop_
_atom_site_aniso_label
_atom_site_aniso_U_11
_atom_site_aniso_U_22
_atom_site_aniso_U_33
_atom_site_aniso_U_23
_atom_site_aniso_U_13
_atom_site_aniso_U_12
Fe1 0.0114(3) 0.0155(3) 0.0246(4) 0.0000 0.0011(3) 0.0000
N1 0.0152(13) 0.0207(14) 0.0213(13) -0.0003(11) -0.0002(11) -0.0034(11)
N2 0.0188(14) 0.0162(14) 0.0253(14) -0.0003(11) -0.0050(12) -0.0032(11)
N3 0.0151(13) 0.0200(14) 0.0222(13) -0.0009(11) -0.0004(11) -0.0016(11)
N4 0.0135(13) 0.0193(14) 0.0278(14) -0.0013(12) 0.0019(11) -0.0038(11)
N5 0.087(3) 0.041(2) 0.0237(17) -0.0001(15) -0.0067(18) -0.022(2)
C1 0.0146(16) 0.0182(16) 0.0210(15) -0.0008(13) -0.0042(13) -0.0005(13)
C2 0.0227(18) 0.0273(19) 0.0268(17) -0.0005(15) -0.0013(14) -0.0130(15)
C3 0.0273(19) 0.0232(18) 0.0245(17) 0.0002(14) -0.0029(14) -0.0101(15)
C4 0.0120(15) 0.0231(17) 0.0164(15) -0.0008(13) -0.0026(12) -0.0016(13)
C5 0.0112(15) 0.0272(18) 0.0243(16) -0.0021(14) -0.0001(12) -0.0035(13)
C6 0.0154(16) 0.0320(19) 0.0281(17) -0.0026(15) 0.0008(14) 0.0051(14)
C7 0.0212(17) 0.0214(17) 0.0303(18) 0.0002(14) -0.0001(14) 0.0029(14)
C8 0.0185(16) 0.0189(17) 0.0275(17) 0.0020(14) 0.0015(14) -0.0011(13)
C9 0.024(3) 0.017(2) 0.042(3) 0.0000 -0.003(2) 0.0000
C10 0.0266(18) 0.0204(17) 0.0274(18) -0.0001(14) -0.0006(15) -0.0067(14)
C11 0.046(2) 0.0259(19) 0.0297(19) 0.0058(16) -0.0037(17) -0.0139(17)
C12 0.039(2) 0.036(2) 0.0238(18) -0.0031(16) 0.0036(16) -0.0146(18)
C13 0.0224(17) 0.0243(18) 0.0325(19) -0.0069(15) 0.0070(15) -0.0085(14)
C14 0.0119(15) 0.0225(17) 0.0323(18) 0.0003(14) 0.0027(13) -0.0017(13)
C15 0.153(6) 0.059(3) 0.026(2) 0.006(2) -0.022(3) -0.034(4)
C16 0.052(3) 0.055(3) 0.033(2) -0.017(2) 0.002(2) -0.012(2)
P1 0.0488(7) 0.0188(5) 0.0397(6) 0.0072(4) 0.0075(5) 0.0059(4)
F1 0.0644(18) 0.0624(18) 0.0657(18) 0.0377(15) 0.0262(15) 0.0303(15)
F2 0.137(3) 0.0485(18) 0.080(2) 0.0363(17) -0.021(2) -0.008(2)
F3 0.126(8) 0.100(6) 0.059(4) 0.001(3) 0.045(4) 0.042(5)
F4 0.080(5) 0.077(5) 0.121(7) 0.016(5) -0.040(4) -0.030(4)
F5 0.107(6) 0.048(3) 0.118(5) -0.004(3) 0.044(5) 0.045(4)
F6 0.099(5) 0.121(6) 0.093(5) 0.016(4) -0.025(4) -0.072(5)
F3A 0.158(12) 0.041(6) 0.083(8) -0.020(5) 0.005(8) -0.019(7)
F4A 0.072(7) 0.078(8) 0.087(8) 0.036(6) 0.003(6) 0.019(6)
F5A 0.134(11) 0.066(6) 0.080(7) -0.030(5) -0.024(8) -0.014(8)
F6A 0.056(7) 0.117(11) 0.102(11) 0.067(8) 0.053(8) 0.019(7)
N6 0.195(7) 0.053(3) 0.066(3) -0.021(3) 0.059(4) -0.027(4)
C17 0.103(5) 0.051(3) 0.043(3) -0.004(2) 0.027(3) 0.007(3)
C18 0.080(4) 0.063(3) 0.065(3) 0.014(3) 0.010(3) 0.001(3)

loop_
_atom_site_label
_atom_site_type_symbol
_atom_site_thermal_displace_type
_atom_site_fract_x
_atom_site_fract_y
_atom_site_fract_z
_atom_site_occupancy
_atom_site_U_iso_or_equiv
_atom_site_calc_flag
_atom_site_refinement_flags
_atom_site_disorder_assembly
_atom_site_disorder_group
Fe1 Fe Uani 0.00000 0.07547(3) 0.75000 1.000 0.0172(2) d S . .
N1 N Uani 0.2939(3) 0.12063(12) 0.70516(11) 1.000 0.0191(8) d . . .
N2 N Uani 0.1389(3) 0.19713(12) 0.72892(11) 1.000 0.0201(8) d . . .
N3 N Uani 0.2018(3) 0.02342(12) 0.72191(11) 1.000 0.0191(8) d . . .
N4 N Uani -0.0882(3) 0.07094(12) 0.67038(12) 1.000 0.0202(8) d . . .
N5 N Uani -0.2437(6) 0.05624(17) 0.50143(14) 1.000 0.0506(13) d . . .
C1 C Uani 0.1447(4) 0.13552(14) 0.72944(13) 1.000 0.0179(9) d . . .
C2 C Uani 0.3811(4) 0.17321(16) 0.68970(14) 1.000 0.0256(10) d . . .
C3 C Uani 0.2854(4) 0.22046(16) 0.70448(14) 1.000 0.0250(10) d . . .
C4 C Uani 0.3245(4) 0.05802(15) 0.69937(13) 1.000 0.0172(9) d . . .
C5 C Uani 0.4657(4) 0.03461(16) 0.67311(14) 1.000 0.0209(9) d . . .
C6 C Uani 0.4827(4) -0.02781(16) 0.67041(14) 1.000 0.0252(10) d . . .
C7 C Uani 0.3597(4) -0.06440(16) 0.69378(15) 1.000 0.0243(10) d . . .
C8 C Uani 0.2239(4) -0.03744(15) 0.71880(14) 1.000 0.0216(10) d . . .
C9 C Uani 0.00000 0.2342(2) 0.75000 1.000 0.0277(16) d S . .
C10 C Uani -0.1317(4) 0.12015(16) 0.63914(14) 1.000 0.0248(10) d . . .
C11 C Uani -0.1836(5) 0.11787(17) 0.58427(16) 1.000 0.0339(11) d . . .
C12 C Uani -0.1963(5) 0.06125(18) 0.55589(15) 1.000 0.0329(11) d . . .
C13 C Uani -0.1553(4) 0.01014(16) 0.58891(15) 1.000 0.0264(10) d . . .
C14 C Uani -0.1035(4) 0.01704(15) 0.64366(15) 1.000 0.0222(10) d . . .
C15 C Uani -0.2748(10) 0.1102(2) 0.46705(19) 1.000 0.079(2) d . . .
C16 C Uani -0.2670(6) -0.0033(2) 0.47552(18) 1.000 0.0467(16) d . . .
P1 P Uani 0.18993(15) 0.18391(4) 0.36974(5) 1.000 0.0358(3) d . . .
F1 F Uani 0.1663(4) 0.23305(13) 0.32171(12) 1.000 0.0642(10) d . A .
F2 F Uani 0.2176(5) 0.13682(14) 0.41969(14) 1.000 0.0885(13) d . A .
F3 F Uani 0.0648(14) 0.2206(4) 0.4089(3) 0.664(9) 0.095(4) d UP A 1
F4 F Uani 0.3387(10) 0.2215(4) 0.3898(4) 0.664(9) 0.093(3) d UP A 1
F5 F Uani 0.3105(11) 0.1494(3) 0.3276(3) 0.664(9) 0.091(3) d UP A 1
F6 F Uani 0.0351(11) 0.1450(4) 0.3464(3) 0.664(9) 0.104(3) d UP A 1
F3A F Uani 0.266(3) 0.2362(6) 0.4144(6) 0.336(9) 0.094(5) d UP A 2
F4A F Uani 0.3908(15) 0.1761(7) 0.3574(6) 0.336(9) 0.079(4) d UP A 2
F5A F Uani 0.164(3) 0.1317(5) 0.3328(6) 0.336(9) 0.093(5) d UP A 2
F6A F Uani 0.0166(19) 0.1962(9) 0.3881(8) 0.336(9) 0.092(6) d UP A 2
N6 N Uani -0.1216(10) 0.3689(2) 0.4392(2) 1.000 0.105(3) d . . .
C17 C Uani -0.2025(9) 0.3285(3) 0.4462(2) 1.000 0.066(2) d . . .
C18 C Uani -0.3080(8) 0.2752(3) 0.4528(2) 1.000 0.0693(19) d . . .
H2 H Uiso 0.48790 0.17500 0.67210 1.000 0.0310 c R . .
H3 H Uiso 0.31180 0.26230 0.69940 1.000 0.0300 c R . .
H5 H Uiso 0.54820 0.06080 0.65740 1.000 0.0250 c R . .
H6 H Uiso 0.57780 -0.04550 0.65270 1.000 0.0300 c R . .
H7 H Uiso 0.36930 -0.10750 0.69250 1.000 0.0290 c R . .
H8 H Uiso 0.14060 -0.06300 0.73490 1.000 0.0260 c R . .
H9A H Uiso 0.04110 0.26080 0.78080 0.500 0.0330 c RP . .
H9B H Uiso -0.04110 0.26080 0.71920 0.500 0.0330 c RP . .
H10 H Uiso -0.12560 0.15900 0.65670 1.000 0.0300 c R . .
H11 H Uiso -0.21140 0.15450 0.56500 1.000 0.0410 c R . .
H13 H Uiso -0.16360 -0.02950 0.57310 1.000 0.0320 c R . .
H14 H Uiso -0.07640 -0.01880 0.66430 1.000 0.0270 c R . .
H15A H Uiso -0.28900 0.09810 0.42750 1.000 0.1190 c R . .
H15B H Uiso -0.17950 0.13810 0.47020 1.000 0.1190 c R . .
H15C H Uiso -0.37670 0.13060 0.48030 1.000 0.1190 c R . .
H16A H Uiso -0.29850 0.00180 0.43580 1.000 0.0700 c R . .
H16B H Uiso -0.35590 -0.02540 0.49550 1.000 0.0700 c R . .
H16C H Uiso -0.16230 -0.02650 0.47790 1.000 0.0700 c R . .
H18A H Uiso -0.34540 0.27220 0.49210 1.000 0.1040 c R . .
H18B H Uiso -0.24420 0.23860 0.44280 1.000 0.1040 c R . .
H18C H Uiso -0.40570 0.27880 0.42790 1.000 0.1040 c R . .

loop_
_atom_type_symbol
_atom_type_description
_atom_type_scat_dispersion_real
_atom_type_scat_dispersion_imag
_atom_type_scat_source
C C 0.0033 0.0016 ' International Tables Vol C Tables 4.2.6.8 and 6.1.1.4'
H H 0.0000 0.0000 ' International Tables Vol C Tables 4.2.6.8 and 6.1.1.4'
F F 0.0171 0.0103 ' International Tables Vol C Tables 4.2.6.8 and 6.1.1.4'
Fe Fe 0.3463 0.8444 ' International Tables Vol C Tables 4.2.6.8 and 6.1.1.4'
N N 0.0061 0.0033 ' International Tables Vol C Tables 4.2.6.8 and 6.1.1.4'
P P 0.1023 0.0942 ' International Tables Vol C Tables 4.2.6.8 and 6.1.1.4'

loop_
_geom_angle_atom_site_label_1
_geom_angle_atom_site_label_2
_geom_angle_atom_site_label_3
_geom_angle
_geom_angle_site_symmetry_1
_geom_angle_site_symmetry_3
_geom_angle_publ_flag
N3 Fe1 N4 86.83(10) . . yes
N3 Fe1 C1 79.69(12) . . yes
N3 Fe1 N3 113.51(10) . 4_556 yes
N3 Fe1 N4 90.07(10) . 4_556 yes
N3 Fe1 C1 166.80(12) . 4_556 yes
N4 Fe1 C1 90.43(12) . . yes
N3 Fe1 N4 90.07(10) 4_556 . yes
N4 Fe1 N4 174.34(11) . 4_556 yes
N4 Fe1 C1 93.68(12) . 4_556 yes
N3 Fe1 C1 166.80(12) 4_556 . yes
N4 Fe1 C1 93.68(12) 4_556 . yes
C1 Fe1 C1 87.12(14) . 4_556 yes
N3 Fe1 N4 86.83(10) 4_556 4_556 yes
N3 Fe1 C1 79.69(12) 4_556 4_556 yes
N4 Fe1 C1 90.43(12) 4_556 4_556 yes
F5 P1 F6 89.8(4) . . yes
F3A P1 F4A 80.2(9) . . yes
F3A P1 F5A 165.9(12) . . yes
F3A P1 F6A 91.7(11) . . yes
F4A P1 F5A 87.1(11) . . yes
F4A P1 F6A 171.6(9) . . yes
F5A P1 F6A 100.8(12) . . yes
F2 P1 F3A 85.7(5) . . yes
F2 P1 F4A 85.9(5) . . yes
F1 P1 F2 177.42(18) . . yes
F1 P1 F3 89.9(3) . . yes
F1 P1 F4 87.0(4) . . yes
F1 P1 F5 86.9(3) . . yes
F1 P1 F6 91.4(3) . . yes
F1 P1 F3A 91.7(5) . . yes
F1 P1 F4A 93.4(5) . . yes
F1 P1 F5A 95.1(5) . . yes
F1 P1 F6A 88.6(8) . . yes
F2 P1 F3 89.0(3) . . yes
F2 P1 F4 90.7(4) . . yes
F2 P1 F5 94.2(3) . . yes
F2 P1 F6 91.0(3) . . yes
F4 P1 F5 88.9(4) . . yes
F4 P1 F6 178.0(5) . . yes
F2 P1 F5A 87.4(5) . . yes
F2 P1 F6A 91.7(8) . . yes
F3 P1 F4 91.9(5) . . yes
F3 P1 F5 176.6(4) . . yes
F3 P1 F6 89.2(5) . . yes
C1 N1 C4 115.4(3) . . yes
C2 N1 C4 134.2(3) . . yes
C1 N1 C2 110.4(3) . . yes
C3 N2 C9 124.8(3) . . yes
C1 N2 C3 109.9(3) . . yes
C1 N2 C9 125.4(3) . . yes
C4 N3 C8 116.2(3) . . yes
Fe1 N3 C8 131.4(2) . . yes
Fe1 N3 C4 112.3(2) . . yes
Fe1 N4 C10 124.1(2) . . yes
Fe1 N4 C14 121.0(2) . . yes
C10 N4 C14 114.9(3) . . yes
C12 N5 C16 120.8(4) . . yes
C15 N5 C16 118.2(3) . . yes
C12 N5 C15 121.0(4) . . yes
Fe1 C1 N1 119.6(2) . . yes
Fe1 C1 N2 134.8(2) . . yes
N1 C1 N2 105.4(3) . . yes
N1 C2 C3 106.8(3) . . yes
N2 C3 C2 107.6(3) . . yes
N3 C4 C5 124.0(3) . . yes
N1 C4 C5 123.3(3) . . yes
N1 C4 N3 112.7(3) . . yes
C4 C5 C6 118.0(3) . . no
C5 C6 C7 119.2(3) . . no
C6 C7 C8 118.9(3) . . no
N3 C8 C7 123.7(3) . . yes
N2 C9 N2 112.4(3) . 4_556 yes
N4 C10 C11 124.6(3) . . yes
C10 C11 C12 120.4(3) . . no
N5 C12 C11 123.0(4) . . yes
N5 C12 C13 122.1(4) . . yes
C11 C12 C13 114.8(3) . . no
C12 C13 C14 120.6(3) . . no
N4 C14 C13 124.7(3) . . yes
N1 C2 H2 127.00 . . no
C3 C2 H2 127.00 . . no
C2 C3 H3 126.00 . . no
N2 C3 H3 126.00 . . no
C6 C5 H5 121.00 . . no
C4 C5 H5 121.00 . . no
C7 C6 H6 120.00 . . no
C5 C6 H6 120.00 . . no
C6 C7 H7 121.00 . . no
C8 C7 H7 121.00 . . no
C7 C8 H8 118.00 . . no
N3 C8 H8 118.00 . . no
N2 C9 H9A 109.00 . . no
H9A C9 H9B 108.00 . . no
N2 C9 H9A 109.00 4_556 . no
N2 C9 H9B 109.00 . . no
N2 C9 H9B 109.00 4_556 . no
C11 C10 H10 118.00 . . no
N4 C10 H10 118.00 . . no
C12 C11 H11 120.00 . . no
C10 C11 H11 120.00 . . no
C14 C13 H13 120.00 . . no
C12 C13 H13 120.00 . . no
N4 C14 H14 118.00 . . no
C13 C14 H14 118.00 . . no
N5 C15 H15B 109.00 . . no
N5 C15 H15C 109.00 . . no
N5 C15 H15A 109.00 . . no
H15A C15 H15C 109.00 . . no
H15B C15 H15C 110.00 . . no
H15A C15 H15B 109.00 . . no
H16A C16 H16C 109.00 . . no
H16B C16 H16C 109.00 . . no
N5 C16 H16A 110.00 . . no
N5 C16 H16B 109.00 . . no
N5 C16 H16C 109.00 . . no
H16A C16 H16B 109.00 . . no
N6 C17 C18 177.6(5) . . yes
C17 C18 H18A 109.00 . . no
C17 C18 H18B 109.00 . . no
C17 C18 H18C 109.00 . . no
H18A C18 H18B 109.00 . . no
H18A C18 H18C 110.00 . . no
H18B C18 H18C 110.00 . . no

loop_
_geom_bond_atom_site_label_1
_geom_bond_atom_site_label_2
_geom_bond_distance
_geom_bond_site_symmetry_2
_geom_bond_publ_flag
Fe1 N3 2.084(3) . yes
Fe1 N4 2.014(3) . yes
Fe1 C1 1.819(3) . yes
Fe1 N3 2.084(3) 4_556 yes
Fe1 N4 2.014(3) 4_556 yes
Fe1 C1 1.819(3) 4_556 yes
P1 F3A 1.674(16) . yes
P1 F4A 1.639(12) . yes
P1 F5A 1.456(13) . yes
P1 F6A 1.475(16) . yes
P1 F3 1.583(9) . yes
P1 F4 1.522(8) . yes
P1 F5 1.580(8) . yes
P1 F6 1.601(9) . yes
P1 F1 1.578(3) . yes
P1 F2 1.586(3) . yes
N1 C1 1.362(4) . yes
N1 C4 1.402(4) . yes
N1 C2 1.397(4) . yes
N2 C9 1.463(3) . yes
N2 C3 1.402(4) . yes
N2 C1 1.353(4) . yes
N3 C4 1.349(4) . yes
N3 C8 1.349(4) . yes
N4 C10 1.354(4) . yes
N4 C14 1.347(4) . yes
N5 C15 1.458(6) . yes
N5 C16 1.456(6) . yes
N5 C12 1.348(5) . yes
N6 C17 1.109(9) . yes
C2 C3 1.335(5) . no
C4 C5 1.386(5) . no
C5 C6 1.378(5) . no
C6 C7 1.384(5) . no
C7 C8 1.370(5) . no
C10 C11 1.364(5) . no
C11 C12 1.416(5) . no
C12 C13 1.406(5) . no
C13 C14 1.369(5) . no
C2 H2 0.9500 . no
C3 H3 0.9500 . no
C5 H5 0.9500 . no
C6 H6 0.9500 . no
C7 H7 0.9500 . no
C8 H8 0.9500 . no
C9 H9A 0.9900 . no
C9 H9B 0.9900 . no
C10 H10 0.9500 . no
C11 H11 0.9500 . no
C13 H13 0.9500 . no
C14 H14 0.9500 . no
C15 H15C 0.9800 . no
C15 H15A 0.9800 . no
C15 H15B 0.9800 . no
C16 H16B 0.9800 . no
C16 H16C 0.9800 . no
C16 H16A 0.9800 . no
C17 C18 1.450(9) . no
C18 H18A 0.9800 . no
C18 H18B 0.9800 . no
C18 H18C 0.9800 . no

loop_
_geom_hbond_atom_site_label_D
_geom_hbond_atom_site_label_H
_geom_hbond_atom_site_label_A
_geom_hbond_distance_DH
_geom_hbond_distance_HA
_geom_hbond_distance_DA
_geom_hbond_angle_DHA
_geom_hbond_site_symmetry_A
_geom_hbond_publ_flag
C2 H2 F1 0.9500 2.4700 3.080(5) 122.00 3_556 yes
C6 H6 F5 0.9500 2.4900 3.138(8) 125.00 5_656 yes
C9 H9A F1 0.9900 2.5300 3.239(3) 128.00 2_555 yes
C9 H9B F1 0.9900 2.5300 3.239(3) 128.00 3_456 yes
C13 H13 F2 0.9500 2.4000 3.270(5) 152.00 5_556 yes
C18 H18A F3 0.9800 2.4600 3.429(9) 172.00 3_456 yes

loop_
_geom_torsion_atom_site_label_1
_geom_torsion_atom_site_label_2
_geom_torsion_atom_site_label_3
_geom_torsion_atom_site_label_4
_geom_torsion
_geom_torsion_site_symmetry_1
_geom_torsion_site_symmetry_4
_geom_torsion_publ_flag
N4 Fe1 N3 C4 85.8(2) . . no
N4 Fe1 N3 C8 -88.7(3) . . no
C1 Fe1 N3 C4 -5.2(2) . . no
C1 Fe1 N3 C8 -179.7(3) . . no
N3 Fe1 N3 C4 174.5(2) 4_556 . no
N3 Fe1 N3 C8 0.0(3) 4_556 . no
N4 Fe1 N3 C4 -98.9(2) 4_556 . no
N4 Fe1 N3 C8 86.6(3) 4_556 . no
N3 Fe1 N4 C10 -126.6(3) . . no
N3 Fe1 N4 C14 51.5(2) . . no
C1 Fe1 N4 C10 -46.9(3) . . no
C1 Fe1 N4 C14 131.2(3) . . no
N3 Fe1 N4 C10 119.9(2) 4_556 . no
N3 Fe1 N4 C14 -62.0(2) 4_556 . no
C1 Fe1 N4 C10 40.2(3) 4_556 . no
C1 Fe1 N4 C14 -141.7(2) 4_556 . no
N3 Fe1 C1 N1 3.6(2) . . no
N3 Fe1 C1 N2 178.6(3) . . no
N4 Fe1 C1 N1 -83.1(3) . . no
N4 Fe1 C1 N2 91.9(3) . . no
N4 Fe1 C1 N1 93.0(3) 4_556 . no
N4 Fe1 C1 N2 -92.0(3) 4_556 . no
C1 Fe1 C1 N1 -176.8(3) 4_556 . no
C1 Fe1 C1 N2 -1.8(3) 4_556 . no
C2 N1 C1 Fe1 176.5(2) . . no
C2 N1 C1 N2 0.2(3) . . no
C4 N1 C1 Fe1 -1.5(4) . . no
C4 N1 C1 N2 -177.9(3) . . no
C1 N1 C2 C3 0.0(4) . . no
C4 N1 C2 C3 177.5(3) . . no
C1 N1 C4 N3 -3.2(4) . . no
C1 N1 C4 C5 176.7(3) . . no
C2 N1 C4 N3 179.4(3) . . no
C2 N1 C4 C5 -0.8(5) . . no
C3 N2 C1 Fe1 -175.8(3) . . no
C3 N2 C1 N1 -0.3(3) . . no
C9 N2 C1 Fe1 3.5(5) . . no
C9 N2 C1 N1 179.0(2) . . no
C1 N2 C3 C2 0.3(4) . . no
C9 N2 C3 C2 -179.0(2) . . no
C1 N2 C9 N2 -1.6(3) . 4_556 no
C3 N2 C9 N2 177.6(3) . 4_556 no
Fe1 N3 C4 N1 5.7(3) . . no
Fe1 N3 C4 C5 -174.1(3) . . no
C8 N3 C4 N1 -178.9(3) . . no
C8 N3 C4 C5 1.3(5) . . no
Fe1 N3 C8 C7 173.3(3) . . no
C4 N3 C8 C7 -1.1(5) . . no
Fe1 N4 C10 C11 176.6(3) . . no
C14 N4 C10 C11 -1.6(5) . . no
Fe1 N4 C14 C13 -177.0(3) . . no
C10 N4 C14 C13 1.2(5) . . no
C15 N5 C12 C11 4.0(7) . . no
C15 N5 C12 C13 -175.9(5) . . no
C16 N5 C12 C11 -175.3(4) . . no
C16 N5 C12 C13 4.8(7) . . no
N1 C2 C3 N2 -0.2(4) . . no
N1 C4 C5 C6 179.5(3) . . no
N3 C4 C5 C6 -0.8(5) . . no
C4 C5 C6 C7 -0.1(5) . . no
C5 C6 C7 C8 0.3(5) . . no
C6 C7 C8 N3 0.3(5) . . no
N4 C10 C11 C12 0.4(6) . . no
C10 C11 C12 N5 -178.7(4) . . no
C10 C11 C12 C13 1.2(5) . . no
N5 C12 C13 C14 178.3(4) . . no
C11 C12 C13 C14 -1.6(5) . . no
C12 C13 C14 N4 0.4(5) . . no
